data_7011445
loop_
_publ_author_name
'Shaowu Du'
'Jason A. Kautz'
'Thomas D. McGrath'
'F. Gordon A. Stone'

_publ_section_title
;
 Amine--nitrile coupling in amino-monocarbollide complexes of
 molybdenum
;
_journal_issue 8
_journal_name_full 'J. Chem. Soc., Dalton Trans.'
_journal_page_first 1553
_journal_page_last 1558
_journal_paper_doi 10.1039/b111562f
_journal_year 2002
_chemical_formula_sum 'C42.25 H45.5 B10 Cl0.5 Mo N3 O3 P2'
_chemical_formula_weight 927.02
_chemical_name_systematic
; 
? 
;
_space_group_IT_number 15
_symmetry_cell_setting monoclinic
_symmetry_space_group_name_Hall '-C 2yc'
_symmetry_space_group_name_H-M 'C 1 2/c 1'
_atom_sites_solution_hydrogens geom
_atom_sites_solution_primary direct
_atom_sites_solution_secondary difmap
_audit_creation_method SHELXL-97
_cell_angle_alpha 90.00
_cell_angle_beta 101.160(11)
_cell_angle_gamma 90.00
_cell_formula_units_Z 8
_cell_length_a 31.235(4)
_cell_length_b 12.4030(11)
_cell_length_c 24.7331(18)
_cell_measurement_reflns_used 25
_cell_measurement_temperature 293(2)
_cell_measurement_theta_max 20
_cell_measurement_theta_min 15
_cell_volume 9400.6(17)
_computing_cell_refinement 'Enraf-Nonius CAD4 (1989)'
_computing_data_collection 'Enraf-Nonius CAD4 (1989)'
_computing_data_reduction 'XCAD4 Siemens Software (Harms, 1993)'
_computing_molecular_graphics 'XP in SHELXTL-PC (Bruker, 1995)'
_computing_publication_material 'SHELXL-97 (Sheldrick, 1997)'
_computing_structure_refinement 'SHELXL-97 (Sheldrick, 1997)'
_computing_structure_solution 'SHELXS-97 (Sheldrick, 1997)'
_diffrn_ambient_temperature 293(2)
_diffrn_measured_fraction_theta_full 0.995
_diffrn_measured_fraction_theta_max 0.995
_diffrn_measurement_device_type 'Enraf-Nonius CAD4'
_diffrn_measurement_method \w-2\q
_diffrn_radiation_monochromator graphite
_diffrn_radiation_source 'fine-focus sealed tube'
_diffrn_radiation_type MoKa
_diffrn_radiation_wavelength 0.71073
_diffrn_reflns_av_R_equivalents 0.0362
_diffrn_reflns_av_sigmaI/netI 0.0484
_diffrn_reflns_limit_h_max 37
_diffrn_reflns_limit_h_min 0
_diffrn_reflns_limit_k_max 14
_diffrn_reflns_limit_k_min 0
_diffrn_reflns_limit_l_max 28
_diffrn_reflns_limit_l_min -29
_diffrn_reflns_number 8493
_diffrn_reflns_theta_full 25.07
_diffrn_reflns_theta_max 25.07
_diffrn_reflns_theta_min 1.68
_diffrn_standards_decay_% 3.01
_diffrn_standards_interval_time 120
_diffrn_standards_number 3
_exptl_absorpt_coefficient_mu 0.417
_exptl_absorpt_correction_T_max 0.9299
_exptl_absorpt_correction_T_min 0.8342
_exptl_absorpt_correction_type numerical
_exptl_crystal_colour brick-red
_exptl_crystal_density_diffrn 1.310
_exptl_crystal_density_method 'not measured'
_exptl_crystal_description plates
_exptl_crystal_F_000 3796
_exptl_crystal_size_max 0.57
_exptl_crystal_size_mid 0.44
_exptl_crystal_size_min 0.18
_refine_diff_density_max 0.406
_refine_diff_density_min -0.442
_refine_diff_density_rms 0.068
_refine_ls_extinction_method none
_refine_ls_goodness_of_fit_ref 1.050
_refine_ls_hydrogen_treatment mixed
_refine_ls_matrix_type full
_refine_ls_number_parameters 576
_refine_ls_number_reflns 8329
_refine_ls_number_restraints 2
_refine_ls_restrained_S_all 1.052
_refine_ls_R_factor_all 0.0790
_refine_ls_R_factor_gt 0.0440
_refine_ls_shift/su_max 0.000
_refine_ls_shift/su_mean 0.000
_refine_ls_structure_factor_coef Fsqd
_refine_ls_weighting_details 'w=1/[\s^2^(Fo^2^)+(0.0211P)^2^+29.0821P] where P=(Fo^2^+2Fc^2^)/3'
_refine_ls_weighting_scheme calc
_refine_ls_wR_factor_gt 0.0825
_refine_ls_wR_factor_ref 0.0983
_reflns_number_gt 5936
_reflns_number_total 8329
_reflns_threshold_expression >2sigma(I)
_cod_data_source_file b111562f.txt
_cod_data_source_block 3a
_cod_depositor_comments
;
The following automatic conversions were performed:
'_symmetry_cell_setting' value 'Monoclinic' changed to 'monoclinic'
according to '/home/saulius/struct/CIF-dictionaries/cif_core.dic'
dictionary named 'cif_core.dic' version 2.4.1 from
2010-06-29.

'_exptl_absorpt_correction_type' value 'Numerical' changed to
'numerical' according to
'/home/saulius/struct/CIF-dictionaries/cif_core.dic' dictionary named
'cif_core.dic' version 2.4.1 from 2010-06-29.

Automatic conversion script
Id: cif_fix_enum 1527 2010-12-29 10:47:43Z saulius 

The following automatic conversions were performed:

'_refine_ls_weighting_scheme' value '
calc w=1/[\s^2^(Fo^2^)+(0.0211P)^2^+29.0821P] where
P=(Fo^2^+2Fc^2^)/3' was changed to 'calc'. New tag
'_refine_ls_weighting_details' was created. The value of the new tag
was set to 'w=1/[\s^2^(Fo^2^)+(0.0211P)^2^+29.0821P] where
P=(Fo^2^+2Fc^2^)/3'.

Automatic conversion script
Id: cif_fix_values 3143 2015-03-26 13:38:13Z robertas 
;
_cod_original_cell_volume 9400.6(16)
_cod_original_sg_symbol_H-M C2/c
_cod_original_formula_sum 'C42.25 H45.50 B10 Cl0.50 Mo N3 O3 P2'
_cod_database_code 7011445

loop_
_symmetry_equiv_pos_as_xyz
'x, y, z'
'-x, y, -z+1/2'
'x+1/2, y+1/2, z'
'-x+1/2, y+1/2, -z+1/2'
'-x, -y, -z'
'x, -y, z-1/2'
'-x+1/2, -y+1/2, -z'
'x+1/2, -y+1/2, z-1/2'

loop_
_atom_site_label
_atom_site_type_symbol
_atom_site_fract_x
_atom_site_fract_y
_atom_site_fract_z
_atom_site_U_iso_or_equiv
_atom_site_adp_type
_atom_site_occupancy
_atom_site_calc_flag
_atom_site_refinement_flags
_atom_site_disorder_assembly
_atom_site_disorder_group
Mo Mo 0.065116(10) 0.08773(3) 0.193273(13) 0.03509(10) Uani 1 d . . .
C1 C 0.04226(11) 0.0500(3) 0.09758(14) 0.0350(9) Uani 1 d . . .
B2 B 0.07452(15) -0.0516(4) 0.13003(18) 0.0418(11) Uani 1 d . . .
H2 H 0.0621 -0.1263 0.1454 0.050 Uiso 1 calc R . .
B3 B 0.12533(15) 0.0115(4) 0.1625(2) 0.0454(12) Uani 1 d . . .
H3 H 0.1472 -0.0225 0.1987 0.054 Uiso 1 calc R . .
B4 B 0.11883(14) 0.1561(4) 0.14890(19) 0.0419(11) Uani 1 d . . .
H4 H 0.1365 0.2181 0.1763 0.050 Uiso 1 calc R . .
B5 B 0.06435(14) 0.1764(4) 0.10828(17) 0.0383(10) Uani 1 d . . .
H5 H 0.0453 0.2507 0.1092 0.046 Uiso 1 calc R . .
B6 B 0.06766(15) -0.0303(4) 0.05839(19) 0.0455(12) Uani 1 d . . .
H6 H 0.0508 -0.0904 0.0291 0.055 Uiso 1 calc R . .
B7 B 0.12038(16) -0.0531(4) 0.0970(2) 0.0528(13) Uani 1 d . . .
H7 H 0.1384 -0.1279 0.0928 0.063 Uiso 1 calc R . .
B8 B 0.14668(15) 0.0723(5) 0.10800(19) 0.0518(13) Uani 1 d . . .
H8 H 0.1822 0.0798 0.1111 0.062 Uiso 1 calc R . .
B9 B 0.11057(16) 0.1725(4) 0.0760(2) 0.0516(13) Uani 1 d . . .
H9 H 0.1223 0.2455 0.0582 0.062 Uiso 1 calc R . .
B10 B 0.06147(15) 0.1089(4) 0.04515(18) 0.0452(12) Uani 1 d . . .
H10 H 0.0407 0.1400 0.0073 0.054 Uiso 1 calc R . .
B11 B 0.11216(15) 0.0451(5) 0.0445(2) 0.0550(14) Uani 1 d . . .
H11 H 0.1248 0.0347 0.0063 0.066 Uiso 1 calc R . .
C2 C 0.05979(14) -0.0414(4) 0.24023(17) 0.0523(11) Uani 1 d . . .
O2 O 0.05979(13) -0.1188(3) 0.26518(14) 0.0813(11) Uani 1 d . . .
C3 C 0.11247(14) 0.1152(4) 0.25673(17) 0.0575(12) Uani 1 d . . .
O3 O 0.14057(10) 0.1325(3) 0.29359(14) 0.0848(12) Uani 1 d . . .
C4 C 0.05177(13) 0.2356(4) 0.21974(18) 0.0512(11) Uani 1 d . . .
O4 O 0.04615(12) 0.3218(3) 0.23271(15) 0.0804(11) Uani 1 d . . .
N1 N -0.00460(10) 0.0368(3) 0.08699(14) 0.0401(8) Uani 1 d . . .
H1A H -0.0169(13) 0.020(3) 0.0581(16) 0.053(14) Uiso 1 d . . .
C5 C -0.02739(12) 0.0527(3) 0.12672(16) 0.0384(9) Uani 1 d . . .
C6 C -0.07593(12) 0.0398(4) 0.11201(17) 0.0541(12) Uani 1 d . . .
H6A H -0.0842 0.0209 0.0738 0.081 Uiso 1 calc R . .
H6B H -0.0897 0.1063 0.1186 0.081 Uiso 1 calc R . .
H6C H -0.0849 -0.0162 0.1342 0.081 Uiso 1 calc R . .
N2 N -0.00622(10) 0.0771(3) 0.17513(13) 0.0399(8) Uani 1 d . . .
H2A H -0.0222(12) 0.084(3) 0.1967(15) 0.047(12) Uiso 1 d . . .
P1 P -0.18144(3) -0.56849(8) 0.10717(4) 0.0412(3) Uani 1 d . . .
C11 C -0.13389(13) -0.6259(3) 0.08706(17) 0.0456(10) Uani 1 d . . .
C12 C -0.13532(15) -0.6656(4) 0.03411(18) 0.0568(12) Uani 1 d . . .
H12 H -0.1615 -0.6642 0.0086 0.068 Uiso 1 calc R . .
C13 C -0.09829(17) -0.7071(4) 0.0190(2) 0.0688(14) Uani 1 d . . .
H13 H -0.0996 -0.7342 -0.0163 0.083 Uiso 1 calc R . .
C14 C -0.05964(18) -0.7082(4) 0.0565(2) 0.0759(15) Uani 1 d . . .
H14 H -0.0345 -0.7350 0.0463 0.091 Uiso 1 calc R . .
C15 C -0.05785(16) -0.6701(4) 0.1088(2) 0.0753(15) Uani 1 d . . .
H15 H -0.0315 -0.6713 0.1339 0.090 Uiso 1 calc R . .
C16 C -0.09472(15) -0.6298(4) 0.12469(19) 0.0581(12) Uani 1 d . . .
H16 H -0.0933 -0.6053 0.1605 0.070 Uiso 1 calc R . .
C21 C -0.20905(13) -0.4920(3) 0.04895(16) 0.0434(10) Uani 1 d . . .
C22 C -0.18585(14) -0.4340(3) 0.01593(17) 0.0521(11) Uani 1 d . . .
H22 H -0.1555 -0.4377 0.0228 0.063 Uiso 1 calc R . .
C23 C -0.20732(15) -0.3711(4) -0.02696(18) 0.0587(12) Uani 1 d . . .
H23 H -0.1915 -0.3331 -0.0489 0.070 Uiso 1 calc R . .
C24 C -0.25153(15) -0.3650(4) -0.03705(19) 0.0602(12) Uani 1 d . . .
H24 H -0.2659 -0.3226 -0.0659 0.072 Uiso 1 calc R . .
C25 C -0.27516(14) -0.4209(4) -0.00501(19) 0.0635(13) Uani 1 d . . .
H25 H -0.3054 -0.4157 -0.0120 0.076 Uiso 1 calc R . .
C26 C -0.25399(14) -0.4850(4) 0.03770(18) 0.0552(12) Uani 1 d . . .
H26 H -0.2702 -0.5237 0.0590 0.066 Uiso 1 calc R . .
C31 C -0.21784(13) -0.6749(3) 0.11855(16) 0.0446(10) Uani 1 d . . .
C32 C -0.22416(16) -0.7657(4) 0.0860(2) 0.0699(14) Uani 1 d . . .
H32 H -0.2081 -0.7753 0.0584 0.084 Uiso 1 calc R . .
C33 C -0.25407(18) -0.8426(4) 0.0941(3) 0.0804(17) Uani 1 d . . .
H33 H -0.2578 -0.9039 0.0721 0.097 Uiso 1 calc R . .
C34 C -0.27801(18) -0.8300(4) 0.1336(2) 0.0784(16) Uani 1 d . . .
H34 H -0.2984 -0.8820 0.1385 0.094 Uiso 1 calc R . .
C35 C -0.27222(19) -0.7409(5) 0.1662(2) 0.0886(18) Uani 1 d . . .
H35 H -0.2886 -0.7323 0.1935 0.106 Uiso 1 calc R . .
C36 C -0.24227(17) -0.6633(4) 0.1591(2) 0.0705(15) Uani 1 d . . .
H36 H -0.2385 -0.6028 0.1817 0.085 Uiso 1 calc R . .
N3 N -0.16969(11) -0.5032(3) 0.16268(13) 0.0481(9) Uani 1 d . . .
P2 P -0.14926(3) -0.39486(8) 0.18934(4) 0.0397(2) Uani 1 d . . .
C41 C -0.13136(12) -0.4192(3) 0.26206(15) 0.0405(9) Uani 1 d . . .
C42 C -0.13387(15) -0.5203(3) 0.28389(18) 0.0573(12) Uani 1 d . . .
H42 H -0.1443 -0.5777 0.2609 0.069 Uiso 1 calc R . .
C43 C -0.12094(18) -0.5372(4) 0.3398(2) 0.0735(15) Uani 1 d . . .
H43 H -0.1229 -0.6058 0.3544 0.088 Uiso 1 calc R . .
C44 C -0.10540(17) -0.4542(4) 0.3737(2) 0.0704(15) Uani 1 d . . .
H44 H -0.0968 -0.4661 0.4114 0.085 Uiso 1 calc R . .
C45 C -0.10234(17) -0.3535(4) 0.35281(18) 0.0639(14) Uani 1 d . . .
H45 H -0.0913 -0.2971 0.3762 0.077 Uiso 1 calc R . .
C46 C -0.11549(15) -0.3349(3) 0.29725(17) 0.0546(12) Uani 1 d . . .
H46 H -0.1138 -0.2659 0.2832 0.066 Uiso 1 calc R . .
C51 C -0.10321(12) -0.3463(3) 0.16259(16) 0.0429(10) Uani 1 d . . .
C52 C -0.06126(14) -0.3716(4) 0.18777(19) 0.0635(13) Uani 1 d . . .
H52 H -0.0561 -0.4113 0.2203 0.076 Uiso 1 calc R . .
C53 C -0.02672(16) -0.3380(6) 0.1644(2) 0.0902(19) Uani 1 d . . .
H53 H 0.0017 -0.3547 0.1816 0.108 Uiso 1 calc R . .
C54 C -0.0339(2) -0.2806(5) 0.1167(3) 0.095(2) Uani 1 d . . .
H54 H -0.0104 -0.2578 0.1016 0.114 Uiso 1 calc R . .
C55 C -0.0754(2) -0.2564(5) 0.0908(2) 0.0818(17) Uani 1 d . . .
H55 H -0.0803 -0.2186 0.0578 0.098 Uiso 1 calc R . .
C56 C -0.11015(15) -0.2882(4) 0.11382(19) 0.0601(12) Uani 1 d . . .
H56 H -0.1384 -0.2707 0.0965 0.072 Uiso 1 calc R . .
C61 C -0.18875(12) -0.2877(3) 0.18307(16) 0.0422(10) Uani 1 d . . .
C62 C -0.17673(14) -0.1800(3) 0.18972(18) 0.0532(11) Uani 1 d . . .
H62 H -0.1475 -0.1612 0.1938 0.064 Uiso 1 calc R . .
C63 C -0.20751(15) -0.1003(4) 0.19044(19) 0.0626(13) Uani 1 d . . .
H63 H -0.1991 -0.0285 0.1953 0.075 Uiso 1 calc R . .
C64 C -0.25054(16) -0.1285(4) 0.1840(2) 0.0697(14) Uani 1 d . . .
H64 H -0.2715 -0.0755 0.1847 0.084 Uiso 1 calc R . .
C65 C -0.26303(15) -0.2338(5) 0.1765(2) 0.0742(15) Uani 1 d . . .
H65 H -0.2924 -0.2519 0.1717 0.089 Uiso 1 calc R . .
C66 C -0.23244(14) -0.3131(4) 0.17600(19) 0.0582(12) Uani 1 d . . .
H66 H -0.2413 -0.3845 0.1709 0.070 Uiso 1 calc R . .
C90 C 0.0113(7) -0.472(2) 0.0388(9) 0.138(13) Uani 0.25 d PD . .
H90A H 0.0049 -0.5021 0.0724 0.165 Uiso 0.25 calc PR . .
H90B H 0.0317 -0.4126 0.0484 0.165 Uiso 0.25 calc PR . .
Cl1 Cl -0.0336(2) -0.4290(5) -0.0012(3) 0.214(3) Uani 0.50 d PD . .

loop_
_atom_site_aniso_label
_atom_site_aniso_U_11
_atom_site_aniso_U_22
_atom_site_aniso_U_33
_atom_site_aniso_U_23
_atom_site_aniso_U_13
_atom_site_aniso_U_12
Mo 0.03341(17) 0.04048(19) 0.03124(16) -0.00236(16) 0.00590(12) 0.00157(17)
C1 0.033(2) 0.041(2) 0.0315(19) -0.0011(16) 0.0080(16) -0.0022(17)
B2 0.048(3) 0.036(3) 0.042(3) -0.002(2) 0.009(2) 0.005(2)
B3 0.038(3) 0.054(3) 0.043(3) -0.010(2) 0.004(2) 0.007(2)
B4 0.031(2) 0.050(3) 0.045(3) -0.012(2) 0.009(2) -0.003(2)
B5 0.039(2) 0.039(3) 0.038(3) 0.000(2) 0.013(2) -0.001(2)
B6 0.042(3) 0.053(3) 0.042(3) -0.016(2) 0.009(2) 0.000(2)
B7 0.043(3) 0.059(3) 0.054(3) -0.020(3) 0.004(2) 0.010(2)
B8 0.031(2) 0.077(4) 0.049(3) -0.023(3) 0.013(2) -0.002(3)
B9 0.047(3) 0.062(3) 0.050(3) -0.004(3) 0.020(2) -0.016(3)
B10 0.044(3) 0.062(3) 0.031(2) 0.005(2) 0.0096(19) -0.008(2)
B11 0.036(3) 0.086(4) 0.047(3) -0.020(3) 0.017(2) -0.004(3)
C2 0.057(3) 0.056(3) 0.045(3) 0.007(2) 0.012(2) 0.012(2)
O2 0.111(3) 0.065(2) 0.074(2) 0.031(2) 0.033(2) 0.025(2)
C3 0.049(3) 0.078(4) 0.043(2) -0.008(2) 0.003(2) -0.002(2)
O3 0.055(2) 0.131(3) 0.061(2) -0.019(2) -0.0099(17) -0.002(2)
C4 0.043(2) 0.058(3) 0.056(3) -0.010(2) 0.018(2) -0.006(2)
O4 0.089(3) 0.057(2) 0.101(3) -0.031(2) 0.033(2) -0.003(2)
N1 0.0323(18) 0.055(2) 0.0321(19) -0.0043(17) 0.0049(15) -0.0061(16)
C5 0.035(2) 0.039(2) 0.043(2) 0.0010(18) 0.0109(18) -0.0015(17)
C6 0.038(2) 0.077(3) 0.048(3) -0.007(2) 0.0113(19) -0.011(2)
N2 0.0362(18) 0.054(2) 0.0318(17) -0.0031(17) 0.0107(15) -0.0014(17)
P1 0.0449(6) 0.0391(6) 0.0402(6) -0.0091(5) 0.0098(5) -0.0051(5)
C11 0.048(2) 0.041(2) 0.048(2) -0.0038(19) 0.0079(19) 0.0031(19)
C12 0.061(3) 0.059(3) 0.051(3) -0.006(2) 0.013(2) 0.009(2)
C13 0.081(4) 0.069(3) 0.061(3) -0.002(3) 0.026(3) 0.020(3)
C14 0.074(4) 0.064(3) 0.095(4) 0.002(3) 0.028(3) 0.026(3)
C15 0.057(3) 0.073(4) 0.090(4) -0.001(3) 0.000(3) 0.024(3)
C16 0.059(3) 0.053(3) 0.058(3) -0.004(2) 0.001(2) 0.012(2)
C21 0.045(2) 0.042(2) 0.044(2) -0.0114(19) 0.0112(19) -0.0010(19)
C22 0.046(2) 0.051(3) 0.060(3) 0.000(2) 0.011(2) -0.006(2)
C23 0.062(3) 0.056(3) 0.060(3) 0.009(2) 0.015(2) -0.007(2)
C24 0.063(3) 0.061(3) 0.055(3) 0.005(2) 0.009(2) 0.014(3)
C25 0.046(3) 0.074(3) 0.072(3) -0.001(3) 0.015(2) 0.011(3)
C26 0.057(3) 0.055(3) 0.059(3) 0.001(2) 0.027(2) 0.004(2)
C31 0.047(2) 0.037(2) 0.048(2) -0.0053(19) 0.0041(19) -0.0074(19)
C32 0.078(3) 0.060(3) 0.077(3) -0.028(3) 0.027(3) -0.021(3)
C33 0.083(4) 0.044(3) 0.115(5) -0.026(3) 0.021(4) -0.023(3)
C34 0.076(4) 0.051(3) 0.108(5) 0.008(3) 0.017(3) -0.025(3)
C35 0.106(5) 0.079(4) 0.093(4) -0.009(3) 0.050(4) -0.036(4)
C36 0.094(4) 0.061(3) 0.066(3) -0.020(3) 0.038(3) -0.032(3)
N3 0.057(2) 0.047(2) 0.0421(19) -0.0120(16) 0.0129(16) -0.0161(17)
P2 0.0400(6) 0.0396(6) 0.0399(5) -0.0068(5) 0.0087(4) -0.0078(5)
C41 0.043(2) 0.036(2) 0.044(2) -0.0048(19) 0.0108(17) -0.0052(19)
C42 0.082(3) 0.035(2) 0.053(3) -0.007(2) 0.010(2) -0.006(2)
C43 0.118(5) 0.040(3) 0.059(3) 0.008(2) 0.007(3) -0.002(3)
C44 0.099(4) 0.058(3) 0.048(3) 0.006(2) 0.000(3) -0.001(3)
C45 0.093(4) 0.049(3) 0.046(3) -0.010(2) 0.004(3) -0.012(3)
C46 0.074(3) 0.038(2) 0.051(3) -0.001(2) 0.008(2) -0.014(2)
C51 0.038(2) 0.046(2) 0.047(2) -0.009(2) 0.0128(18) -0.0087(19)
C52 0.044(3) 0.087(4) 0.060(3) -0.002(3) 0.013(2) -0.005(2)
C53 0.045(3) 0.140(6) 0.087(4) -0.006(4) 0.016(3) -0.013(3)
C54 0.076(4) 0.121(6) 0.100(5) -0.009(4) 0.044(4) -0.038(4)
C55 0.090(4) 0.090(4) 0.073(4) 0.013(3) 0.035(3) -0.022(4)
C56 0.061(3) 0.059(3) 0.064(3) 0.004(2) 0.020(2) -0.009(2)
C61 0.037(2) 0.046(2) 0.042(2) -0.0078(19) 0.0034(18) -0.0065(19)
C62 0.045(2) 0.047(3) 0.063(3) -0.005(2) -0.001(2) -0.004(2)
C63 0.063(3) 0.046(3) 0.073(3) -0.006(2) -0.003(2) 0.006(2)
C64 0.054(3) 0.072(4) 0.081(4) -0.010(3) 0.007(3) 0.017(3)
C65 0.037(3) 0.082(4) 0.104(4) -0.012(3) 0.014(3) -0.006(3)
C66 0.048(3) 0.055(3) 0.073(3) -0.011(2) 0.014(2) -0.009(2)
C90 0.10(2) 0.23(4) 0.080(19) -0.03(2) 0.012(16) 0.02(2)
Cl1 0.307(8) 0.162(5) 0.171(5) -0.053(4) 0.039(5) -0.036(5)

loop_
_atom_type_symbol
_atom_type_description
_atom_type_scat_dispersion_real
_atom_type_scat_dispersion_imag
_atom_type_scat_source
C C 0.0033 0.0016 'International Tables Vol C Tables 4.2.6.8 and 6.1.1.4'
H H 0.0000 0.0000 'International Tables Vol C Tables 4.2.6.8 and 6.1.1.4'
N N 0.0061 0.0033 'International Tables Vol C Tables 4.2.6.8 and 6.1.1.4'
O O 0.0106 0.0060 'International Tables Vol C Tables 4.2.6.8 and 6.1.1.4'
P P 0.1023 0.0942 'International Tables Vol C Tables 4.2.6.8 and 6.1.1.4'
Mo Mo -1.6832 0.6857 'International Tables Vol C Tables 4.2.6.8 and 6.1.1.4'
B B 0.0013 0.0007 'International Tables Vol C Tables 4.2.6.8 and 6.1.1.4'
Cl Cl 0.1484 0.1585 'International Tables Vol C Tables 4.2.6.8 and 6.1.1.4'

loop_
_geom_angle_atom_site_label_1
_geom_angle_atom_site_label_2
_geom_angle_atom_site_label_3
_geom_angle
_geom_angle_site_symmetry_1
_geom_angle_site_symmetry_3
_geom_angle_publ_flag
C3 Mo C2 79.05(19) . . y
C3 Mo C4 75.78(18) . . y
C2 Mo C4 119.54(17) . . y
C3 Mo N2 138.77(15) . . y
C2 Mo N2 82.85(15) . . y
C4 Mo N2 81.67(15) . . y
C3 Mo B4 79.30(17) . . y
C2 Mo B4 135.27(17) . . y
C4 Mo B4 91.99(17) . . y
N2 Mo B4 136.11(14) . . y
C3 Mo B3 78.68(17) . . y
C2 Mo B3 91.57(18) . . y
C4 Mo B3 134.16(17) . . y
N2 Mo B3 138.84(15) . . y
B4 Mo B3 45.86(16) . . ?
C3 Mo B5 120.31(17) . . y
C2 Mo B5 153.84(17) . . y
C4 Mo B5 84.19(17) . . y
N2 Mo B5 90.62(14) . . y
B4 Mo B5 45.48(15) . . ?
B3 Mo B5 76.77(17) . . ?
C3 Mo C1 149.45(15) . . y
C2 Mo C1 112.08(15) . . y
C4 Mo C1 117.38(16) . . y
N2 Mo C1 71.78(12) . . y
B4 Mo C1 73.08(14) . . ?
B3 Mo C1 72.83(14) . . ?
B5 Mo C1 42.26(14) . . ?
C3 Mo B2 118.65(17) . . y
C2 Mo B2 80.54(17) . . y
C4 Mo B2 158.43(17) . . y
N2 Mo B2 94.10(14) . . y
B4 Mo B2 76.36(16) . . ?
B3 Mo B2 44.88(16) . . ?
B5 Mo B2 74.67(16) . . ?
C1 Mo B2 42.08(14) . . ?
N1 C1 B6 113.6(3) . . y
N1 C1 B10 113.9(3) . . y
B6 C1 B10 62.7(3) . . ?
N1 C1 B2 119.0(3) . . y
B6 C1 B2 62.4(3) . . ?
B10 C1 B2 114.3(3) . . ?
N1 C1 B5 119.7(3) . . y
B6 C1 B5 114.1(3) . . ?
B10 C1 B5 62.1(2) . . ?
B2 C1 B5 114.7(3) . . ?
N1 C1 Mo 107.5(2) . . y
B6 C1 Mo 127.0(2) . . ?
B10 C1 Mo 126.3(2) . . ?
B2 C1 Mo 69.08(19) . . ?
B5 C1 Mo 68.42(18) . . ?
C1 B2 B6 58.2(2) . . ?
C1 B2 B7 104.2(3) . . ?
B6 B2 B7 59.5(3) . . ?
C1 B2 B3 106.0(3) . . ?
B6 B2 B3 107.8(3) . . ?
B7 B2 B3 59.6(3) . . ?
C1 B2 Mo 68.83(19) . . ?
B6 B2 Mo 123.0(3) . . ?
B7 B2 Mo 121.4(3) . . ?
B3 B2 Mo 66.8(2) . . ?
B8 B3 B7 58.9(3) . . ?
B8 B3 B2 105.8(3) . . ?
B7 B3 B2 59.4(3) . . ?
B8 B3 B4 59.4(3) . . ?
B7 B3 B4 106.6(3) . . ?
B2 B3 B4 106.6(3) . . ?
B8 B3 Mo 120.8(3) . . ?
B7 B3 Mo 122.5(3) . . ?
B2 B3 Mo 68.4(2) . . ?
B4 B3 Mo 66.4(2) . . ?
B9 B4 B8 59.0(3) . . ?
B9 B4 B5 59.3(2) . . ?
B8 B4 B5 105.9(3) . . ?
B9 B4 B3 106.7(3) . . ?
B8 B4 B3 59.0(3) . . ?
B5 B4 B3 107.2(3) . . ?
B9 B4 Mo 122.7(3) . . ?
B8 B4 Mo 121.8(3) . . ?
B5 B4 Mo 68.23(19) . . ?
B3 B4 Mo 67.8(2) . . ?
C1 B5 B10 58.5(2) . . ?
C1 B5 B9 104.1(3) . . ?
B10 B5 B9 59.7(3) . . ?
C1 B5 B4 105.4(3) . . ?
B10 B5 B4 107.8(3) . . ?
B9 B5 B4 59.4(3) . . ?
C1 B5 Mo 69.32(19) . . ?
B10 B5 Mo 123.9(3) . . ?
B9 B5 Mo 121.1(3) . . ?
B4 B5 Mo 66.3(2) . . ?
C1 B6 B7 106.1(3) . . ?
C1 B6 B10 58.8(2) . . ?
B7 B6 B10 108.4(3) . . ?
C1 B6 B2 59.4(2) . . ?
B7 B6 B2 60.8(3) . . ?
B10 B6 B2 108.7(3) . . ?
C1 B6 B11 105.9(3) . . ?
B7 B6 B11 60.0(3) . . ?
B10 B6 B11 60.4(3) . . ?
B2 B6 B11 109.2(3) . . ?
B8 B7 B6 107.6(4) . . ?
B8 B7 B11 59.9(3) . . ?
B6 B7 B11 60.1(3) . . ?
B8 B7 B2 108.2(3) . . ?
B6 B7 B2 59.7(3) . . ?
B11 B7 B2 108.4(3) . . ?
B8 B7 B3 60.4(3) . . ?
B6 B7 B3 109.1(3) . . ?
B11 B7 B3 109.4(4) . . ?
B2 B7 B3 61.0(3) . . ?
B7 B8 B11 60.2(3) . . ?
B7 B8 B9 108.4(3) . . ?
B11 B8 B9 60.3(3) . . ?
B7 B8 B3 60.7(3) . . ?
B11 B8 B3 109.9(3) . . ?
B9 B8 B3 109.8(3) . . ?
B7 B8 B4 109.8(3) . . ?
B11 B8 B4 109.6(3) . . ?
B9 B8 B4 60.3(3) . . ?
B3 B8 B4 61.6(3) . . ?
B8 B9 B10 107.9(4) . . ?
B8 B9 B11 59.8(3) . . ?
B10 B9 B11 60.3(3) . . ?
B8 B9 B5 108.8(3) . . ?
B10 B9 B5 59.5(2) . . ?
B11 B9 B5 108.4(3) . . ?
B8 B9 B4 60.6(3) . . ?
B10 B9 B4 109.3(3) . . ?
B11 B9 B4 109.5(4) . . ?
B5 B9 B4 61.3(2) . . ?
C1 B10 B5 59.4(2) . . ?
C1 B10 B6 58.5(2) . . ?
B5 B10 B6 108.5(3) . . ?
C1 B10 B9 105.6(3) . . ?
B5 B10 B9 60.8(3) . . ?
B6 B10 B9 107.7(4) . . ?
C1 B10 B11 105.3(3) . . ?
B5 B10 B11 109.2(3) . . ?
B6 B10 B11 59.9(3) . . ?
B9 B10 B11 60.0(3) . . ?
B8 B11 B7 59.8(3) . . ?
B8 B11 B6 107.3(4) . . ?
B7 B11 B6 59.8(3) . . ?
B8 B11 B9 59.9(3) . . ?
B7 B11 B9 107.8(3) . . ?
B6 B11 B9 107.3(3) . . ?
B8 B11 B10 107.5(3) . . ?
B7 B11 B10 107.7(3) . . ?
B6 B11 B10 59.7(3) . . ?
B9 B11 B10 59.7(3) . . ?
O2 C2 Mo 173.9(4) . . y
O3 C3 Mo 179.0(4) . . y
O4 C4 Mo 175.4(4) . . y
H1A N1 C5 119(3) . . y
H1A N1 C1 120(3) . . y
C5 N1 C1 121.0(3) . . y
N2 C5 N1 117.9(3) . . y
N2 C5 C6 124.4(3) . . y
N1 C5 C6 117.7(3) . . y
H2A N2 C5 112(3) . . y
H2A N2 Mo 127(3) . . y
C5 N2 Mo 121.6(3) . . y
N3 P1 C31 106.75(18) . . ?
N3 P1 C21 114.94(19) . . ?
C31 P1 C21 107.00(19) . . ?
N3 P1 C11 112.23(19) . . ?
C31 P1 C11 109.45(19) . . ?
C21 P1 C11 106.29(18) . . ?
C16 C11 C12 118.9(4) . . ?
C16 C11 P1 119.7(3) . . ?
C12 C11 P1 121.4(3) . . ?
C13 C12 C11 120.6(4) . . ?
C14 C13 C12 119.7(5) . . ?
C15 C14 C13 120.3(5) . . ?
C14 C15 C16 120.7(5) . . ?
C15 C16 C11 119.8(4) . . ?
C26 C21 C22 118.3(4) . . ?
C26 C21 P1 120.4(3) . . ?
C22 C21 P1 121.2(3) . . ?
C23 C22 C21 120.8(4) . . ?
C24 C23 C22 119.9(4) . . ?
C23 C24 C25 120.5(4) . . ?
C24 C25 C26 120.0(4) . . ?
C21 C26 C25 120.5(4) . . ?
C32 C31 C36 118.2(4) . . ?
C32 C31 P1 122.2(3) . . ?
C36 C31 P1 119.5(3) . . ?
C33 C32 C31 120.5(5) . . ?
C34 C33 C32 120.8(5) . . ?
C33 C34 C35 119.6(5) . . ?
C34 C35 C36 120.6(5) . . ?
C35 C36 C31 120.3(5) . . ?
P1 N3 P2 144.1(2) . . ?
N3 P2 C51 114.80(18) . . ?
N3 P2 C61 112.25(18) . . ?
C51 P2 C61 107.71(19) . . ?
N3 P2 C41 107.25(18) . . ?
C51 P2 C41 107.90(18) . . ?
C61 P2 C41 106.54(18) . . ?
C42 C41 C46 118.8(4) . . ?
C42 C41 P2 121.0(3) . . ?
C46 C41 P2 120.2(3) . . ?
C41 C42 C43 120.3(4) . . ?
C44 C43 C42 120.3(4) . . ?
C43 C44 C45 120.3(4) . . ?
C44 C45 C46 120.2(4) . . ?
C45 C46 C41 120.1(4) . . ?
C52 C51 C56 119.3(4) . . ?
C52 C51 P2 121.1(3) . . ?
C56 C51 P2 119.5(3) . . ?
C51 C52 C53 119.6(5) . . ?
C54 C53 C52 120.6(5) . . ?
C53 C54 C55 120.3(5) . . ?
C54 C55 C56 119.8(5) . . ?
C55 C56 C51 120.4(5) . . ?
C66 C61 C62 118.2(4) . . ?
C66 C61 P2 119.2(3) . . ?
C62 C61 P2 122.4(3) . . ?
C63 C62 C61 121.1(4) . . ?
C64 C63 C62 119.1(5) . . ?
C65 C64 C63 120.6(5) . . ?
C64 C65 C66 120.4(4) . . ?
C65 C66 C61 120.6(4) . . ?
Cl1 C90 Cl1 106.7(12) . 5_545 ?
C90 Cl1 C90 73.3(12) . 5_545 ?

loop_
_geom_bond_atom_site_label_1
_geom_bond_atom_site_label_2
_geom_bond_distance
_geom_bond_site_symmetry_2
_geom_bond_publ_flag
Mo C3 1.967(4) . y
Mo C2 2.005(5) . y
Mo C4 2.018(5) . y
Mo N2 2.190(3) . y
Mo B4 2.335(5) . y
Mo B3 2.359(5) . y
Mo B5 2.368(4) . y
Mo C1 2.383(3) . y
Mo B2 2.386(4) . y
C1 N1 1.445(4) . y
C1 B6 1.691(5) . ?
C1 B10 1.696(5) . ?
C1 B2 1.712(6) . ?
C1 B5 1.713(6) . ?
B2 B6 1.763(6) . ?
B2 B7 1.782(7) . ?
B2 B3 1.812(6) . ?
B3 B8 1.783(7) . ?
B3 B7 1.787(6) . ?
B3 B4 1.829(7) . ?
B4 B9 1.783(7) . ?
B4 B8 1.789(6) . ?
B4 B5 1.818(6) . ?
B5 B10 1.758(6) . ?
B5 B9 1.781(6) . ?
B6 B7 1.759(6) . ?
B6 B10 1.761(7) . ?
B6 B11 1.764(7) . ?
B7 B8 1.756(7) . ?
B7 B11 1.763(8) . ?
B8 B11 1.758(6) . ?
B8 B9 1.760(7) . ?
B9 B10 1.762(6) . ?
B9 B11 1.767(7) . ?
B10 B11 1.773(7) . ?
C2 O2 1.140(5) . y
C3 O3 1.157(5) . y
C4 O4 1.140(5) . y
N1 H1A 0.77(4) . y
N1 C5 1.335(5) . y
C5 N2 1.287(5) . y
C5 C6 1.498(5) . y
N2 H2A 0.80(4) . y
P1 N3 1.575(3) . ?
P1 C31 1.799(4) . ?
P1 C21 1.799(4) . ?
P1 C11 1.802(4) . ?
C11 C16 1.387(5) . ?
C11 C12 1.392(5) . ?
C12 C13 1.382(6) . ?
C13 C14 1.372(7) . ?
C14 C15 1.369(7) . ?
C15 C16 1.380(6) . ?
C21 C26 1.380(5) . ?
C21 C22 1.392(5) . ?
C22 C23 1.381(6) . ?
C23 C24 1.357(6) . ?
C24 C25 1.371(6) . ?
C25 C26 1.384(6) . ?
C31 C32 1.377(6) . ?
C31 C36 1.380(6) . ?
C32 C33 1.375(6) . ?
C33 C34 1.349(7) . ?
C34 C35 1.359(7) . ?
C35 C36 1.377(6) . ?
N3 P2 1.577(3) . ?
P2 C51 1.800(4) . ?
P2 C61 1.800(4) . ?
P2 C41 1.803(4) . ?
C41 C42 1.374(5) . ?
C41 C46 1.389(5) . ?
C42 C43 1.380(6) . ?
C43 C44 1.357(6) . ?
C44 C45 1.362(6) . ?
C45 C46 1.375(6) . ?
C51 C52 1.374(6) . ?
C51 C56 1.385(6) . ?
C52 C53 1.383(6) . ?
C53 C54 1.359(8) . ?
C54 C55 1.364(8) . ?
C55 C56 1.376(6) . ?
C61 C66 1.378(5) . ?
C61 C62 1.389(5) . ?
C62 C63 1.381(6) . ?
C63 C64 1.368(6) . ?
C64 C65 1.365(7) . ?
C65 C66 1.373(6) . ?
C90 Cl1 1.641(16) . ?
C90 Cl1 1.765(17) 5_545 ?
Cl1 C90 1.765(17) 5_545 ?
